data_7009665
loop_
_publ_author_name
'Pohl, Siegfried'
'Harmjanz, Michael'
'Schneider, J\"org'
'Saak, Wolfgang'
'Henkel, Gerald'

_publ_section_title
;
 1,3-Bis(N,N,N',N'-tetramethylguanidino)propane: synthesis,
 characterization and bonding properties of the first bidentate,
 peralkylated guanidine ligand&#x200A;&#x2020;
;
_journal_issue 19
_journal_name_full 'Journal of the Chemical Society, Dalton Transactions'
_journal_page_first 3473
_journal_paper_doi 10.1039/b002554m
_journal_year 2000
_chemical_formula_sum 'C13 H32 Cl2 N6'
_chemical_formula_weight 343.35
_space_group_IT_number 15
_symmetry_cell_setting monoclinic
_symmetry_space_group_name_Hall '-C 2yc'
_symmetry_space_group_name_H-M 'C 1 2/c 1'
_atom_sites_solution_hydrogens geom
_atom_sites_solution_primary direct
_atom_sites_solution_secondary difmap
_cell_angle_alpha 90.00
_cell_angle_beta 128.53(3)
_cell_angle_gamma 90.00
_cell_formula_units_Z 8
_cell_length_a 30.892(19)
_cell_length_b 7.897(4)
_cell_length_c 19.834(11)
_cell_measurement_reflns_used 18
_cell_measurement_temperature 150
_cell_measurement_theta_max 20
_cell_measurement_theta_min 10
_cell_volume 3785(4)
_computing_cell_refinement 'P3 (Siemens, 1991)'
_computing_data_collection 'P3 (Siemens, 1991)'
_computing_data_reduction 'P3 (Siemens, 1991)'
_computing_publication_material 'SHELXL-97 (Sheldrick, 1997)'
_computing_structure_refinement 'SHELXL-97 (Sheldrick, 1997)'
_computing_structure_solution 'SHELXS-90 (Sheldrick, 1990)'
_diffrn_ambient_temperature 150
_diffrn_measured_fraction_theta_full 1.000
_diffrn_measured_fraction_theta_max 1.000
_diffrn_measurement_device_type 'Siemens P4RA'
_diffrn_measurement_method '\w scans'
_diffrn_radiation_monochromator graphite
_diffrn_radiation_source 'fine-focus rotating anode tube'
_diffrn_radiation_type MoK\a
_diffrn_radiation_wavelength 0.71073
_diffrn_reflns_av_R_equivalents 0.0203
_diffrn_reflns_av_sigmaI/netI 0.0431
_diffrn_reflns_limit_h_max 0
_diffrn_reflns_limit_h_min -39
_diffrn_reflns_limit_k_max 10
_diffrn_reflns_limit_k_min 0
_diffrn_reflns_limit_l_max 25
_diffrn_reflns_limit_l_min -19
_diffrn_reflns_number 4644
_diffrn_reflns_theta_full 27.00
_diffrn_reflns_theta_max 27.00
_diffrn_reflns_theta_min 2.05
_diffrn_standards_interval_count 99
_diffrn_standards_number 1
_exptl_absorpt_coefficient_mu 0.347
_exptl_absorpt_correction_T_max 0.889
_exptl_absorpt_correction_T_min 0.812
_exptl_absorpt_correction_type psi-scan
_exptl_crystal_colour colourless
_exptl_crystal_density_diffrn 1.205
_exptl_crystal_density_method 'not measured'
_exptl_crystal_F_000 1488
_exptl_crystal_size_max 0.65
_exptl_crystal_size_mid 0.23
_exptl_crystal_size_min 0.19
_refine_diff_density_max 0.277
_refine_diff_density_min -0.232
_refine_diff_density_rms 0.051
_refine_ls_extinction_coef 0.00054(17)
_refine_ls_extinction_expression Fc^*^=kFc[1+0.001xFc^2^\l^3^/sin(2\q)]^-1/4^
_refine_ls_extinction_method SHELXL
_refine_ls_goodness_of_fit_ref 1.033
_refine_ls_hydrogen_treatment mixed
_refine_ls_matrix_type full
_refine_ls_number_parameters 194
_refine_ls_number_reflns 4131
_refine_ls_number_restraints 0
_refine_ls_restrained_S_all 1.033
_refine_ls_R_factor_all 0.0640
_refine_ls_R_factor_gt 0.0409
_refine_ls_shift/su_max 0.000
_refine_ls_shift/su_mean 0.000
_refine_ls_structure_factor_coef Fsqd
_refine_ls_weighting_details 'calc w=1/[\s^2^(Fo^2^)+(0.0340P)^2^+3.5931P] where P=(Fo^2^+2Fc^2^)/3'
_refine_ls_weighting_scheme calc
_refine_ls_wR_factor_gt 0.0846
_refine_ls_wR_factor_ref 0.0933
_reflns_number_gt 3152
_reflns_number_total 4131
_reflns_threshold_expression >2sigma(I)
_cod_data_source_file b002554m.txt
_cod_data_source_block (1b)
_cod_original_sg_symbol_H-M 'C2 /c'
_cod_database_code 7009665

loop_
_symmetry_equiv_pos_as_xyz
'x, y, z'
'-x, y, -z+1/2'
'x+1/2, y+1/2, z'
'-x+1/2, y+1/2, -z+1/2'
'-x, -y, -z'
'x, -y, z-1/2'
'-x+1/2, -y+1/2, -z'
'x+1/2, -y+1/2, z-1/2'

loop_
_atom_site_label
_atom_site_type_symbol
_atom_site_fract_x
_atom_site_fract_y
_atom_site_fract_z
_atom_site_U_iso_or_equiv
_atom_site_adp_type
_atom_site_occupancy
_atom_site_symmetry_multiplicity
_atom_site_calc_flag
_atom_site_refinement_flags
_atom_site_disorder_assembly
_atom_site_disorder_group
Cl1 Cl 0.2500 0.2500 0.0000 0.03288(19) Uani 1 2 d S . .
Cl2 Cl 0.38388(2) -0.06728(7) 0.34637(3) 0.02868(14) Uani 1 1 d . . .
Cl3 Cl 0.5000 0.59936(9) 0.2500 0.03033(18) Uani 1 2 d S . .
N1 N 0.32101(7) 0.6435(2) 0.20237(10) 0.0217(4) Uani 1 1 d . . .
H1 H 0.3408 0.7278 0.2403 0.0326(11) Uiso 1 1 d R . .
N2 N 0.41942(6) 0.9163(2) 0.15126(10) 0.0207(3) Uani 1 1 d . . .
N3 N 0.35310(7) 0.4557(2) 0.31289(11) 0.0262(4) Uani 1 1 d . . .
N4 N 0.26650(7) 0.4132(2) 0.18138(11) 0.0245(4) Uani 1 1 d . . .
H4 H 0.4461 0.8368 0.1782 0.0326(11) Uiso 1 1 d R . .
N5 N 0.45653(7) 1.0288(2) 0.09003(10) 0.0219(4) Uani 1 1 d . . .
N6 N 0.40582(6) 1.2007(2) 0.11406(10) 0.0191(3) Uani 1 1 d . . .
C1 C 0.29982(8) 0.6700(3) 0.11324(12) 0.0221(4) Uani 1 1 d . . .
H1A H 0.2728 0.7591 0.0875 0.0326(11) Uiso 1 1 d R . .
H1B H 0.2820 0.5681 0.0810 0.0326(11) Uiso 1 1 d R . .
C2 C 0.34651(8) 0.7155(2) 0.11027(12) 0.0207(4) Uani 1 1 d . . .
H2A H 0.3328 0.7118 0.0516 0.0326(11) Uiso 1 1 d R . .
H2B H 0.3755 0.6328 0.1423 0.0326(11) Uiso 1 1 d R . .
C3 C 0.37054(8) 0.8901(2) 0.14647(13) 0.0207(4) Uani 1 1 d . . .
H3A H 0.3434 0.9753 0.1104 0.0326(11) Uiso 1 1 d R . .
H3B H 0.3807 0.8995 0.2030 0.0326(11) Uiso 1 1 d R . .
C4 C 0.31327(8) 0.5036(2) 0.23142(13) 0.0210(4) Uani 1 1 d . . .
C5 C 0.41141(9) 0.4969(3) 0.35811(15) 0.0347(5) Uani 1 1 d . . .
H5A H 0.4215 0.5953 0.3935 0.0326(11) Uiso 1 1 d R . .
H5B H 0.4176 0.5158 0.3169 0.0326(11) Uiso 1 1 d R . .
H5C H 0.4334 0.4014 0.3928 0.0326(11) Uiso 1 1 d R . .
C6 C 0.34068(11) 0.3750(3) 0.36532(14) 0.0375(6) Uani 1 1 d . . .
H6A H 0.3586 0.4332 0.4192 0.0326(11) Uiso 1 1 d R . .
H6B H 0.3525 0.2590 0.3752 0.0326(11) Uiso 1 1 d R . .
H6C H 0.3013 0.3758 0.3334 0.0326(11) Uiso 1 1 d R . .
C7 C 0.21396(8) 0.4891(3) 0.11084(14) 0.0287(5) Uani 1 1 d . . .
H7A H 0.2045 0.4472 0.0577 0.0326(11) Uiso 1 1 d R . .
H7B H 0.2168 0.6101 0.1107 0.0326(11) Uiso 1 1 d R . .
H7C H 0.1845 0.4592 0.1125 0.0326(11) Uiso 1 1 d R . .
C8 C 0.26460(10) 0.2299(3) 0.19002(15) 0.0349(5) Uani 1 1 d . . .
H8A H 0.3018 0.1873 0.2253 0.0326(11) Uiso 1 1 d R . .
H8B H 0.2439 0.1750 0.1349 0.0326(11) Uiso 1 1 d R . .
H8C H 0.2484 0.2026 0.2171 0.0326(11) Uiso 1 1 d R . .
C9 C 0.42724(7) 1.0491(2) 0.11847(11) 0.0169(4) Uani 1 1 d . . .
C10 C 0.46322(9) 0.8637(3) 0.06422(14) 0.0300(5) Uani 1 1 d . . .
H10A H 0.4515 0.8731 0.0068 0.0326(11) Uiso 1 1 d R . .
H10B H 0.4406 0.7798 0.0640 0.0326(11) Uiso 1 1 d R . .
H10C H 0.5011 0.8272 0.1014 0.0326(11) Uiso 1 1 d R . .
C11 C 0.48882(8) 1.1654(3) 0.09079(14) 0.0274(5) Uani 1 1 d . . .
H11A H 0.5259 1.1278 0.1182 0.0326(11) Uiso 1 1 d R . .
H11B H 0.4895 1.2612 0.1212 0.0326(11) Uiso 1 1 d R . .
H11C H 0.4717 1.1996 0.0327 0.0326(11) Uiso 1 1 d R . .
C12 C 0.40011(8) 1.2562(3) 0.17857(12) 0.0239(4) Uani 1 1 d . . .
H12A H 0.4188 1.1768 0.2254 0.0326(11) Uiso 1 1 d R . .
H12B H 0.3618 1.2629 0.1536 0.0326(11) Uiso 1 1 d R . .
H12C H 0.4161 1.3667 0.1995 0.0326(11) Uiso 1 1 d R . .
C13 C 0.38704(8) 1.3231(3) 0.04572(12) 0.0244(4) Uani 1 1 d . . .
H13A H 0.3837 1.2677 -0.0004 0.0326(11) Uiso 1 1 d R . .
H13B H 0.4130 1.4146 0.0671 0.0326(11) Uiso 1 1 d R . .
H13C H 0.3517 1.3687 0.0242 0.0326(11) Uiso 1 1 d R . .

loop_
_atom_site_aniso_label
_atom_site_aniso_U_11
_atom_site_aniso_U_22
_atom_site_aniso_U_33
_atom_site_aniso_U_23
_atom_site_aniso_U_13
_atom_site_aniso_U_12
Cl1 0.0262(4) 0.0454(5) 0.0315(4) -0.0146(4) 0.0202(3) -0.0059(3)
Cl2 0.0299(3) 0.0292(3) 0.0316(3) -0.0090(2) 0.0215(2) -0.0043(2)
Cl3 0.0187(3) 0.0170(4) 0.0380(4) 0.000 0.0092(3) 0.000
N1 0.0278(8) 0.0167(8) 0.0210(8) -0.0036(7) 0.0154(7) -0.0074(7)
N2 0.0198(8) 0.0165(8) 0.0272(9) 0.0065(7) 0.0154(7) 0.0030(7)
N3 0.0369(10) 0.0198(9) 0.0232(9) 0.0000(7) 0.0194(8) -0.0021(7)
N4 0.0338(9) 0.0183(9) 0.0288(9) -0.0057(7) 0.0232(8) -0.0084(7)
N5 0.0237(8) 0.0219(9) 0.0246(8) 0.0014(7) 0.0172(7) -0.0015(7)
N6 0.0220(8) 0.0154(8) 0.0191(8) 0.0021(6) 0.0124(7) -0.0008(6)
C1 0.0224(10) 0.0220(10) 0.0217(10) 0.0005(8) 0.0136(8) -0.0041(8)
C2 0.0237(9) 0.0183(10) 0.0224(10) 0.0006(8) 0.0155(8) -0.0009(8)
C3 0.0245(10) 0.0173(10) 0.0282(10) 0.0015(8) 0.0203(9) -0.0010(8)
C4 0.0319(10) 0.0155(9) 0.0241(10) -0.0031(8) 0.0215(9) -0.0008(8)
C5 0.0322(11) 0.0322(13) 0.0297(12) -0.0002(10) 0.0143(10) 0.0081(10)
C6 0.0649(16) 0.0259(12) 0.0282(11) 0.0022(10) 0.0322(12) -0.0001(11)
C7 0.0266(10) 0.0284(12) 0.0390(12) -0.0088(10) 0.0243(10) -0.0071(9)
C8 0.0541(14) 0.0208(11) 0.0370(12) -0.0073(10) 0.0319(12) -0.0134(10)
C9 0.0144(8) 0.0181(9) 0.0144(8) 0.0000(7) 0.0071(7) -0.0027(7)
C10 0.0375(12) 0.0283(12) 0.0350(12) -0.0030(9) 0.0278(11) 0.0014(9)
C11 0.0212(10) 0.0316(12) 0.0322(11) 0.0042(9) 0.0181(9) -0.0039(9)
C12 0.0305(10) 0.0176(10) 0.0246(10) -0.0025(8) 0.0177(9) -0.0014(8)
C13 0.0256(10) 0.0197(10) 0.0232(10) 0.0065(8) 0.0128(9) -0.0001(8)

loop_
_atom_type_symbol
_atom_type_description
_atom_type_scat_dispersion_real
_atom_type_scat_dispersion_imag
_atom_type_scat_source
C C 0.0033 0.0016 'International Tables Vol C Tables 4.2.6.8 and 6.1.1.4'
H H 0.0000 0.0000 'International Tables Vol C Tables 4.2.6.8 and 6.1.1.4'
N N 0.0061 0.0033 'International Tables Vol C Tables 4.2.6.8 and 6.1.1.4'
Cl Cl 0.1484 0.1585 'International Tables Vol C Tables 4.2.6.8 and 6.1.1.4'

loop_
_geom_angle_atom_site_label_1
_geom_angle_atom_site_label_2
_geom_angle_atom_site_label_3
_geom_angle
_geom_angle_site_symmetry_1
_geom_angle_site_symmetry_3
_geom_angle_publ_flag
C4 N1 C1 124.89(16) . . ?
C9 N2 C3 124.82(15) . . ?
C4 N3 C6 122.10(19) . . ?
C4 N3 C5 122.14(17) . . ?
C6 N3 C5 115.45(19) . . ?
C4 N4 C7 122.33(18) . . ?
C4 N4 C8 122.92(19) . . ?
C7 N4 C8 114.67(18) . . ?
C9 N5 C10 122.25(16) . . ?
C9 N5 C11 122.81(17) . . ?
C10 N5 C11 114.65(16) . . ?
C9 N6 C13 123.04(16) . . ?
C9 N6 C12 122.18(16) . . ?
C13 N6 C12 114.78(16) . . ?
N1 C1 C2 110.94(15) . . ?
C3 C2 C1 113.07(16) . . ?
N2 C3 C2 109.81(15) . . ?
N1 C4 N3 118.55(18) . . ?
N1 C4 N4 121.43(18) . . ?
N3 C4 N4 120.01(18) . . ?
N2 C9 N5 119.05(17) . . ?
N2 C9 N6 120.09(16) . . ?
N5 C9 N6 120.87(16) . . ?

loop_
_geom_bond_atom_site_label_1
_geom_bond_atom_site_label_2
_geom_bond_distance
_geom_bond_site_symmetry_2
_geom_bond_publ_flag
N1 C4 1.335(2) . ?
N1 C1 1.468(2) . ?
N2 C9 1.333(2) . ?
N2 C3 1.467(2) . ?
N3 C4 1.338(3) . ?
N3 C6 1.460(3) . ?
N3 C5 1.463(3) . ?
N4 C4 1.340(3) . ?
N4 C7 1.456(3) . ?
N4 C8 1.463(3) . ?
N5 C9 1.341(2) . ?
N5 C10 1.461(3) . ?
N5 C11 1.462(2) . ?
N6 C9 1.344(2) . ?
N6 C13 1.459(2) . ?
N6 C12 1.463(2) . ?
C1 C2 1.523(3) . ?
C2 C3 1.518(3) . ?

loop_
_cod_related_entry_id
_cod_related_entry_database
_cod_related_entry_code
1 ChemSpider 30652723
